data_4085975
loop_
_publ_author_name
'Ylijoki, Kai E. O.'
'Kirk, Andrew D.'
'B\"ocklein, Sebastian'
'Witherell, Ross D.'
'Stryker, Jeffrey M.'

_publ_section_title
;
 Cobalt-Mediated \h5-Pentadienyl/Alkyne [5 + 2] Cycloaddition Reactions:
 Substitution Effects, Bicyclic Synthesis, and Photochemical
 \h4-Cycloheptadiene Demetalation
;
_journal_issue 13
_journal_name_full Organometallics
_journal_page_first 3335
_journal_paper_doi 10.1021/acs.organomet.5b00346
_journal_volume 34
_journal_year 2015
_chemical_formula_moiety 'C19 H28 Co, B F4'
_chemical_formula_sum 'C19 H28 B Co F4'
_chemical_formula_weight 402.15
_chemical_name_systematic
;
 ?
;
_space_group_IT_number 14
_symmetry_cell_setting monoclinic
_symmetry_space_group_name_Hall '-P 2yn'
_symmetry_space_group_name_H-M 'P 1 21/n 1'
_atom_sites_solution_hydrogens geom
_atom_sites_solution_primary direct
_atom_sites_solution_secondary difmap
_audit_creation_method SHELXL-97
_cell_angle_alpha 90.00
_cell_angle_beta 99.8617(10)
_cell_angle_gamma 90.00
_cell_formula_units_Z 4
_cell_length_a 8.5841(8)
_cell_length_b 17.6785(17)
_cell_length_c 12.6769(12)
_cell_measurement_reflns_used 6938
_cell_measurement_temperature 193(2)
_cell_measurement_theta_max 27.45
_cell_measurement_theta_min 2.30
_cell_volume 1895.3(3)
_computing_cell_refinement 'Bruker SAINT (Bruker, 1997)'
_computing_data_collection 'Bruker SMART (Bruker, 1997)'
_computing_data_reduction 'Bruker SAINT (Bruker, 1997)'
_computing_molecular_graphics 'Bruker SHELXTL (Bruker, 1997)'
_computing_publication_material 'Bruker SHELXTL (Bruker, 1997)'
_computing_structure_refinement 'SHELXL-97 (Sheldrick, 1997)'
_computing_structure_solution 'DIRDIF-96 (Beurskens et al., 1996)'
_diffrn_ambient_temperature 193(2)
_diffrn_detector_area_resol_mean 8.192
_diffrn_measured_fraction_theta_full 0.991
_diffrn_measured_fraction_theta_max 0.991
_diffrn_measurement_device_type 'Bruker PLATFORM diffractometer/SMART 1000 CCD area detector'
_diffrn_measurement_method '\w scans'
_diffrn_radiation_monochromator graphite
_diffrn_radiation_source 'fine-focus sealed tube'
_diffrn_radiation_type MoK\a
_diffrn_radiation_wavelength 0.71073
_diffrn_reflns_av_R_equivalents 0.0198
_diffrn_reflns_av_sigmaI/netI 0.0224
_diffrn_reflns_limit_h_max 11
_diffrn_reflns_limit_h_min -11
_diffrn_reflns_limit_k_max 22
_diffrn_reflns_limit_k_min -15
_diffrn_reflns_limit_l_max 16
_diffrn_reflns_limit_l_min -16
_diffrn_reflns_number 11459
_diffrn_reflns_theta_full 27.48
_diffrn_reflns_theta_max 27.48
_diffrn_reflns_theta_min 2.00
_diffrn_standards_decay_% 0
_diffrn_standards_interval_time 0
_diffrn_standards_number 0
_exptl_absorpt_coefficient_mu 0.941
_exptl_absorpt_correction_T_max 0.7163
_exptl_absorpt_correction_T_min 0.6354
_exptl_absorpt_correction_type multi-scan
_exptl_absorpt_process_details 'SADABS (Sheldrick, 1996)'
_exptl_crystal_colour dark_red
_exptl_crystal_density_diffrn 1.409
_exptl_crystal_density_method 'not measured'
_exptl_crystal_description prism
_exptl_crystal_F_000 840
_exptl_crystal_size_max 0.53
_exptl_crystal_size_mid 0.49
_exptl_crystal_size_min 0.38
_refine_diff_density_max 0.643
_refine_diff_density_min -0.305
_refine_diff_density_rms 0.077
_refine_ls_extinction_method none
_refine_ls_goodness_of_fit_ref 1.044
_refine_ls_hydrogen_treatment constr
_refine_ls_matrix_type full
_refine_ls_number_parameters 271
_refine_ls_number_reflns 4315
_refine_ls_number_restraints 0
_refine_ls_restrained_S_all 1.044
_refine_ls_R_factor_all 0.0495
_refine_ls_R_factor_gt 0.0409
_refine_ls_shift/su_max 0.001
_refine_ls_shift/su_mean 0.000
_refine_ls_structure_factor_coef Fsqd
_refine_ls_weighting_details 'calc w=1/[\s^2^(Fo^2^)+(0.0668P)^2^+0.7740P] where P=(Fo^2^+2Fc^2^)/3'
_refine_ls_weighting_scheme calc
_refine_ls_wR_factor_gt 0.1050
_refine_ls_wR_factor_ref 0.1122
_reflns_number_gt 3650
_reflns_number_total 4315
_reflns_threshold_expression I>2\s(I)
_cod_data_source_file om5b00346_si_002.cif
_cod_data_source_block 2e
_cod_depositor_comments
;
The following automatic conversions were performed:

'_symmetry_cell_setting' value 'Monoclinic' changed to 'monoclinic'
according to
/usr/data/users/saulius/crontab/automatic-downloads/rss-feeds/ACS/lib/dictionaries/cif_core.dic
dictionary named 'cif_core.dic' version 2.4.2 from 2011-04-26.

Automatic conversion script
Id: cif_fix_values 3271 2015-04-21 07:52:19Z andrius 

 Adding full bibliography for 4085970--4085979.cif.
;
_cod_original_sg_symbol_H-M 'P 21/n'
_cod_database_code 4085975

loop_
_symmetry_equiv_pos_as_xyz
'x, y, z'
'-x+1/2, y+1/2, -z+1/2'
'-x, -y, -z'
'x-1/2, -y-1/2, z-1/2'

loop_
_atom_site_label
_atom_site_type_symbol
_atom_site_fract_x
_atom_site_fract_y
_atom_site_fract_z
_atom_site_U_iso_or_equiv
_atom_site_adp_type
_atom_site_occupancy
_atom_site_symmetry_multiplicity
_atom_site_calc_flag
_atom_site_refinement_flags
_atom_site_disorder_assembly
_atom_site_disorder_group
Co Co 0.22612(3) 0.364688(15) 0.19821(2) 0.02920(11) Uani 1 1 d . . .
C1 C 0.2692(3) 0.24740(13) 0.19125(19) 0.0407(5) Uani 1 1 d . . .
H1 H 0.1864 0.2164 0.1455 0.049 Uiso 1 1 calc R . .
C2 C 0.2358(3) 0.27096(13) 0.29054(19) 0.0420(5) Uani 1 1 d . . .
H2 H 0.1353 0.2529 0.3119 0.050 Uiso 1 1 calc R . .
C3 C 0.3222(3) 0.32756(14) 0.35373(17) 0.0408(5) Uani 1 1 d . . .
H3 H 0.2738 0.3486 0.4139 0.049 Uiso 1 1 calc R . .
C4 C 0.4917(3) 0.35024(14) 0.35015(18) 0.0404(5) Uani 1 1 d . . .
H4 H 0.5621 0.3048 0.3569 0.048 Uiso 1 1 calc R . .
C5 C 0.4730(2) 0.38309(13) 0.23824(17) 0.0344(4) Uani 1 1 d . . .
H5 H 0.5132 0.4355 0.2302 0.041 Uiso 1 1 calc R . .
C6 C 0.4432(2) 0.33829(13) 0.14822(17) 0.0348(4) Uani 1 1 d . . .
H6 H 0.4632 0.3603 0.0791 0.042 Uiso 1 1 calc R . .
C7 C 0.4284(3) 0.25309(13) 0.15543(18) 0.0394(5) Uani 1 1 d . . .
H7 H 0.5138 0.2322 0.2115 0.047 Uiso 1 1 calc R . .
C8 C 0.5521(3) 0.40827(17) 0.4358(2) 0.0560(7) Uani 1 1 d . . .
H8A H 0.6616 0.4215 0.4313 0.067 Uiso 1 1 calc R . .
H8B H 0.5475 0.3870 0.5066 0.067 Uiso 1 1 calc R . .
H8C H 0.4860 0.4537 0.4247 0.067 Uiso 1 1 calc R . .
C9 C 0.4296(3) 0.21432(15) 0.0483(2) 0.0513(6) Uani 1 1 d . . .
H9A H 0.4179 0.1596 0.0565 0.062 Uiso 1 1 calc R . .
H9B H 0.5298 0.2249 0.0240 0.062 Uiso 1 1 calc R . .
H9C H 0.3417 0.2335 -0.0046 0.062 Uiso 1 1 calc R . .
C10 C 0.1723(2) 0.46032(12) 0.10669(18) 0.0362(4) Uani 1 1 d . . .
C11 C 0.0847(2) 0.39788(13) 0.05646(17) 0.0380(5) Uani 1 1 d . . .
C12 C -0.0104(3) 0.37018(13) 0.1276(2) 0.0443(6) Uani 1 1 d . . .
C13 C 0.0172(3) 0.41454(15) 0.2220(2) 0.0486(6) Uani 1 1 d . . .
C14 C 0.1312(3) 0.47121(13) 0.21036(18) 0.0423(5) Uani 1 1 d . . .
C15 C 0.2835(3) 0.50828(17) 0.0566(3) 0.0639(8) Uani 1 1 d . . .
H15A H 0.2234 0.5468 0.0111 0.077 Uiso 1 1 calc R . .
H15B H 0.3410 0.4764 0.0130 0.077 Uiso 1 1 calc R . .
H15C H 0.3589 0.5330 0.1128 0.077 Uiso 1 1 calc R . .
C16 C 0.0867(4) 0.37079(19) -0.0557(2) 0.0685(9) Uani 1 1 d . . .
H16A H 0.1960 0.3694 -0.0687 0.082 Uiso 1 1 calc R . .
H16B H 0.0245 0.4054 -0.1068 0.082 Uiso 1 1 calc R . .
H16C H 0.0411 0.3199 -0.0647 0.082 Uiso 1 1 calc R . .
C17 C -0.1281(3) 0.30667(18) 0.1042(3) 0.0809(11) Uani 1 1 d . . .
H17A H -0.2279 0.3264 0.0646 0.097 Uiso 1 1 calc R . .
H17B H -0.1467 0.2842 0.1717 0.097 Uiso 1 1 calc R . .
H17C H -0.0865 0.2680 0.0611 0.097 Uiso 1 1 calc R . .
C18 C -0.0668(4) 0.4058(3) 0.3162(3) 0.0905(13) Uani 1 1 d . . .
H18A H -0.0903 0.3522 0.3257 0.109 Uiso 1 1 calc R . .
H18B H -0.1656 0.4347 0.3034 0.109 Uiso 1 1 calc R . .
H18C H 0.0010 0.4247 0.3810 0.109 Uiso 1 1 calc R . .
C19 C 0.1848(5) 0.53283(18) 0.2887(3) 0.0833(12) Uani 1 1 d . . .
H19A H 0.2025 0.5121 0.3614 0.100 Uiso 1 1 calc R . .
H19B H 0.1036 0.5723 0.2826 0.100 Uiso 1 1 calc R . .
H19C H 0.2836 0.5546 0.2734 0.100 Uiso 1 1 calc R . .
F1A F 0.5531(11) 0.6186(6) 0.3265(9) 0.148(4) Uani 0.60 1 d P A 1
F2A F 0.6637(10) 0.5476(3) 0.2209(8) 0.091(2) Uani 0.60 1 d P A 1
F3A F 0.7981(6) 0.6258(5) 0.2978(7) 0.151(3) Uani 0.60 1 d P A 1
F4A F 0.6052(12) 0.6679(4) 0.1810(7) 0.192(4) Uani 0.60 1 d P A 1
B1A B 0.660(3) 0.6174(13) 0.2545(15) 0.058(2) Uani 0.60 1 d P A 1
F1B F 0.5147(10) 0.6279(7) 0.2989(11) 0.087(3) Uani 0.40 1 d P B 2
F2B F 0.6375(14) 0.5522(7) 0.1973(12) 0.115(5) Uani 0.40 1 d P B 2
F3B F 0.7526(11) 0.6081(6) 0.3770(8) 0.138(3) Uani 0.40 1 d P B 2
F4B F 0.7158(11) 0.6770(5) 0.2296(8) 0.097(3) Uani 0.40 1 d P B 2
B1B B 0.647(4) 0.612(2) 0.280(3) 0.058(2) Uani 0.40 1 d P B 2

loop_
_atom_site_aniso_label
_atom_site_aniso_U_11
_atom_site_aniso_U_22
_atom_site_aniso_U_33
_atom_site_aniso_U_23
_atom_site_aniso_U_13
_atom_site_aniso_U_12
Co 0.02526(15) 0.02915(17) 0.03347(17) 0.00407(10) 0.00583(10) 0.00345(10)
C1 0.0365(10) 0.0294(10) 0.0549(13) 0.0034(9) 0.0044(9) 0.0041(8)
C2 0.0398(11) 0.0367(11) 0.0505(13) 0.0163(10) 0.0105(9) 0.0055(9)
C3 0.0413(11) 0.0465(13) 0.0356(11) 0.0110(9) 0.0095(9) 0.0109(10)
C4 0.0384(11) 0.0457(12) 0.0355(11) 0.0007(9) 0.0020(9) 0.0099(9)
C5 0.0243(9) 0.0388(11) 0.0397(11) 0.0010(9) 0.0043(8) 0.0025(8)
C6 0.0260(9) 0.0408(11) 0.0382(10) 0.0011(9) 0.0072(8) 0.0050(8)
C7 0.0363(10) 0.0379(11) 0.0426(11) -0.0032(9) 0.0032(9) 0.0094(9)
C8 0.0520(14) 0.0703(18) 0.0423(13) -0.0105(12) -0.0013(11) 0.0072(13)
C9 0.0515(13) 0.0498(14) 0.0510(14) -0.0118(11) 0.0041(11) 0.0109(11)
C10 0.0288(9) 0.0339(10) 0.0448(11) 0.0117(9) 0.0032(8) 0.0044(8)
C11 0.0325(10) 0.0385(11) 0.0401(11) -0.0002(9) -0.0021(8) 0.0098(9)
C12 0.0269(10) 0.0385(12) 0.0649(15) 0.0108(10) 0.0003(10) 0.0032(8)
C13 0.0386(11) 0.0584(15) 0.0527(14) 0.0213(12) 0.0191(10) 0.0232(11)
C14 0.0450(12) 0.0346(11) 0.0436(12) -0.0031(9) -0.0023(9) 0.0149(9)
C15 0.0414(13) 0.0608(17) 0.090(2) 0.0405(16) 0.0125(13) 0.0011(12)
C16 0.0738(19) 0.081(2) 0.0435(14) -0.0092(14) -0.0090(13) 0.0335(16)
C17 0.0399(14) 0.0555(18) 0.139(3) 0.0252(19) -0.0087(17) -0.0113(13)
C18 0.075(2) 0.131(3) 0.079(2) 0.045(2) 0.0499(18) 0.054(2)
C19 0.104(3) 0.0511(17) 0.078(2) -0.0271(16) -0.0325(19) 0.0300(18)
F1A 0.173(9) 0.154(6) 0.155(7) 0.031(5) 0.131(7) 0.030(6)
F2A 0.123(5) 0.042(2) 0.108(5) -0.009(3) 0.025(3) 0.015(3)
F3A 0.079(3) 0.222(8) 0.149(6) -0.057(6) 0.005(4) -0.069(4)
F4A 0.263(9) 0.153(6) 0.204(8) 0.115(6) 0.161(7) 0.145(6)
B1A 0.058(4) 0.051(4) 0.078(10) -0.009(6) 0.048(5) -0.013(3)
F1B 0.039(2) 0.082(5) 0.146(9) -0.015(5) 0.033(3) 0.010(3)
F2B 0.105(6) 0.139(9) 0.111(7) -0.067(6) 0.051(5) -0.086(6)
F3B 0.102(6) 0.178(8) 0.117(6) -0.047(6) -0.026(5) -0.010(5)
F4B 0.118(6) 0.079(4) 0.115(6) -0.055(4) 0.078(5) -0.051(5)
B1B 0.058(4) 0.051(4) 0.078(10) -0.009(6) 0.048(5) -0.013(3)

loop_
_atom_type_symbol
_atom_type_description
_atom_type_scat_dispersion_real
_atom_type_scat_dispersion_imag
_atom_type_scat_source
C C 0.0033 0.0016 'International Tables Vol C Tables 4.2.6.8 and 6.1.1.4'
H H 0.0000 0.0000 'International Tables Vol C Tables 4.2.6.8 and 6.1.1.4'
B B 0.0013 0.0007 'International Tables Vol C Tables 4.2.6.8 and 6.1.1.4'
F F 0.0171 0.0103 'International Tables Vol C Tables 4.2.6.8 and 6.1.1.4'
Co Co 0.3494 0.9721 'International Tables Vol C Tables 4.2.6.8 and 6.1.1.4'

loop_
_geom_angle_atom_site_label_1
_geom_angle_atom_site_label_2
_geom_angle_atom_site_label_3
_geom_angle
C2 Co C10 169.31(8)
C2 Co C13 102.47(9)
C10 Co C13 67.36(9)
C2 Co C14 132.91(10)
C10 Co C14 40.58(9)
C13 Co C14 40.35(10)
C2 Co C11 133.91(10)
C10 Co C11 40.30(9)
C13 Co C11 67.16(9)
C14 Co C11 68.12(9)
C2 Co C12 103.18(9)
C10 Co C12 67.05(9)
C13 Co C12 39.97(11)
C14 Co C12 67.73(9)
C11 Co C12 39.58(9)
C2 Co C3 39.88(10)
C10 Co C3 142.89(9)
C13 Co C3 101.95(9)
C14 Co C3 108.06(9)
C11 Co C3 167.46(9)
C12 Co C3 127.95(10)
C2 Co C1 39.56(9)
C10 Co C1 143.86(9)
C13 Co C1 125.99(10)
C14 Co C1 166.35(9)
C11 Co C1 108.81(9)
C12 Co C1 101.14(9)
C3 Co C1 71.93(9)
C2 Co C5 92.68(9)
C10 Co C5 97.33(8)
C13 Co C5 139.24(10)
C14 Co C5 103.47(9)
C11 Co C5 125.26(9)
C12 Co C5 163.87(9)
C3 Co C5 66.94(8)
C1 Co C5 89.18(9)
C2 Co C6 92.37(9)
C10 Co C6 97.83(8)
C13 Co C6 165.16(9)
C14 Co C6 126.88(9)
C11 Co C6 102.55(8)
C12 Co C6 136.57(10)
C3 Co C6 89.30(8)
C1 Co C6 66.56(9)
C5 Co C6 37.90(8)
C2 C1 C7 125.6(2)
C2 C1 Co 66.82(13)
C7 C1 Co 96.93(14)
C1 C2 C3 123.5(2)
C1 C2 Co 73.62(13)
C3 C2 Co 73.32(13)
C2 C3 C4 125.7(2)
C2 C3 Co 66.80(12)
C4 C3 Co 96.52(13)
C5 C4 C3 100.41(16)
C5 C4 C8 112.3(2)
C3 C4 C8 111.6(2)
C6 C5 C4 122.0(2)
C6 C5 Co 71.15(11)
C4 C5 Co 96.13(13)
C5 C6 C7 121.8(2)
C5 C6 Co 70.95(11)
C7 C6 Co 96.54(13)
C6 C7 C1 99.96(16)
C6 C7 C9 112.3(2)
C1 C7 C9 112.4(2)
C11 C10 C14 108.72(19)
C11 C10 C15 125.2(2)
C14 C10 C15 126.1(2)
C11 C10 Co 70.45(12)
C14 C10 Co 70.09(12)
C15 C10 Co 127.35(15)
C12 C11 C10 107.7(2)
C12 C11 C16 126.8(3)
C10 C11 C16 125.4(2)
C12 C11 Co 70.29(13)
C10 C11 Co 69.25(11)
C16 C11 Co 129.03(17)
C11 C12 C13 108.5(2)
C11 C12 C17 125.3(3)
C13 C12 C17 126.1(3)
C11 C12 Co 70.13(12)
C13 C12 Co 69.65(13)
C17 C12 Co 128.62(17)
C12 C13 C14 108.7(2)
C12 C13 C18 125.5(3)
C14 C13 C18 125.8(3)
C12 C13 Co 70.38(13)
C14 C13 Co 69.89(12)
C18 C13 Co 128.13(18)
C13 C14 C10 106.4(2)
C13 C14 C19 125.7(3)
C10 C14 C19 127.8(3)
C13 C14 Co 69.76(13)
C10 C14 Co 69.33(12)
C19 C14 Co 129.33(17)
F3A B1A F2A 100.6(17)
F3A B1A F4A 115.9(14)
F2A B1A F4A 115.7(17)
F3A B1A F1A 113.4(16)
F2A B1A F1A 106.3(13)
F4A B1A F1A 104.8(16)
F1B B1B F3B 108.8(18)
F1B B1B F4B 111(3)
F3B B1B F4B 100(2)
F1B B1B F2B 111(3)
F3B B1B F2B 122(3)
F4B B1B F2B 103.0(14)

loop_
_geom_bond_atom_site_label_1
_geom_bond_atom_site_label_2
_geom_bond_distance
Co C2 2.022(2)
Co C10 2.058(2)
Co C13 2.066(2)
Co C14 2.068(2)
Co C11 2.074(2)
Co C12 2.076(2)
Co C3 2.107(2)
Co C1 2.111(2)
Co C5 2.118(2)
Co C6 2.1205(19)
C1 C2 1.401(3)
C1 C7 1.516(3)
C2 C3 1.411(4)
C3 C4 1.517(3)
C4 C5 1.516(3)
C4 C8 1.519(3)
C5 C6 1.377(3)
C6 C7 1.516(3)
C7 C9 1.523(3)
C10 C11 1.423(3)
C10 C14 1.431(3)
C10 C15 1.497(3)
C11 C12 1.405(3)
C11 C16 1.503(3)
C12 C13 1.416(4)
C12 C17 1.506(3)
C13 C14 1.426(4)
C13 C18 1.506(3)
C14 C19 1.493(3)
F1A B1A 1.402(11)
F2A B1A 1.31(2)
F3A B1A 1.23(3)
F4A B1A 1.32(2)
F1B B1B 1.23(3)
F2B B1B 1.49(4)
F3B B1B 1.40(4)
F4B B1B 1.48(3)

loop_
_geom_torsion_atom_site_label_1
_geom_torsion_atom_site_label_2
_geom_torsion_atom_site_label_3
_geom_torsion_atom_site_label_4
_geom_torsion
C10 Co C1 C2 -163.44(14)
C13 Co C1 C2 -62.60(17)
C14 Co C1 C2 -63.0(4)
C11 Co C1 C2 -137.56(14)
C12 Co C1 C2 -97.28(15)
C3 Co C1 C2 29.24(13)
C5 Co C1 C2 95.20(14)
C6 Co C1 C2 126.56(15)
C2 Co C1 C7 -125.9(2)
C10 Co C1 C7 70.65(19)
C13 Co C1 C7 171.49(13)
C14 Co C1 C7 171.1(3)
C11 Co C1 C7 96.53(14)
C12 Co C1 C7 136.81(15)
C3 Co C1 C7 -96.67(15)
C5 Co C1 C7 -30.71(14)
C6 Co C1 C7 0.65(13)
C7 C1 C2 C3 25.3(3)
Co C1 C2 C3 -56.4(2)
C7 C1 C2 Co 81.6(2)
C10 Co C2 C1 115.0(5)
C13 Co C2 C1 132.64(15)
C14 Co C2 C1 163.32(13)
C11 Co C2 C1 62.46(18)
C12 Co C2 C1 91.60(15)
C3 Co C2 C1 -133.6(2)
C5 Co C2 C1 -85.46(14)
C6 Co C2 C1 -47.52(14)
C10 Co C2 C3 -111.4(5)
C13 Co C2 C3 -93.78(15)
C14 Co C2 C3 -63.10(18)
C11 Co C2 C3 -163.96(13)
C12 Co C2 C3 -134.81(14)
C1 Co C2 C3 133.6(2)
C5 Co C2 C3 48.12(14)
C6 Co C2 C3 86.06(14)
C1 C2 C3 C4 -24.5(3)
Co C2 C3 C4 -81.0(2)
C1 C2 C3 Co 56.50(19)
C10 Co C3 C2 163.36(14)
C13 Co C3 C2 95.22(15)
C14 Co C3 C2 136.60(14)
C11 Co C3 C2 66.5(5)
C12 Co C3 C2 61.16(17)
C1 Co C3 C2 -29.03(13)
C5 Co C3 C2 -126.07(15)
C6 Co C3 C2 -94.55(14)
C2 Co C3 C4 126.2(2)
C10 Co C3 C4 -70.44(19)
C13 Co C3 C4 -138.57(15)
C14 Co C3 C4 -97.19(15)
C11 Co C3 C4 -167.3(4)
C12 Co C3 C4 -172.64(14)
C1 Co C3 C4 97.17(15)
C5 Co C3 C4 0.13(13)
C6 Co C3 C4 31.66(15)
C2 C3 C4 C5 65.9(3)
Co C3 C4 C5 -0.18(17)
C2 C3 C4 C8 -175.0(2)
Co C3 C4 C8 118.98(19)
C3 C4 C5 C6 -71.4(2)
C8 C4 C5 C6 169.91(19)
C3 C4 C5 Co 0.18(17)
C8 C4 C5 Co -118.52(17)
C2 Co C5 C6 90.42(14)
C10 Co C5 C6 -93.34(14)
C13 Co C5 C6 -156.91(14)
C14 Co C5 C6 -134.18(14)
C11 Co C5 C6 -61.63(16)
C12 Co C5 C6 -79.3(4)
C3 Co C5 C6 121.67(15)
C1 Co C5 C6 51.00(14)
C2 Co C5 C4 -31.39(15)
C10 Co C5 C4 144.86(14)
C13 Co C5 C4 81.28(19)
C14 Co C5 C4 104.02(14)
C11 Co C5 C4 176.56(13)
C12 Co C5 C4 158.9(3)
C3 Co C5 C4 -0.13(13)
C1 Co C5 C4 -70.80(14)
C6 Co C5 C4 -121.8(2)
C4 C5 C6 C7 -0.5(3)
Co C5 C6 C7 -85.84(18)
C4 C5 C6 Co 85.38(18)
C2 Co C6 C5 -91.31(15)
C10 Co C6 C5 91.90(14)
C13 Co C6 C5 88.1(4)
C14 Co C6 C5 60.69(16)
C11 Co C6 C5 132.60(14)
C12 Co C6 C5 156.61(14)
C3 Co C6 C5 -51.55(14)
C1 Co C6 C5 -122.11(15)
C2 Co C6 C7 30.15(14)
C10 Co C6 C7 -146.63(13)
C13 Co C6 C7 -150.5(4)
C14 Co C6 C7 -177.85(12)
C11 Co C6 C7 -105.93(14)
C12 Co C6 C7 -81.92(17)
C3 Co C6 C7 69.92(14)
C1 Co C6 C7 -0.65(13)
C5 Co C6 C7 121.46(19)
C5 C6 C7 C1 72.4(2)
Co C6 C7 C1 0.84(17)
C5 C6 C7 C9 -168.19(19)
Co C6 C7 C9 120.21(17)
C2 C1 C7 C6 -67.2(3)
Co C1 C7 C6 -0.84(17)
C2 C1 C7 C9 173.5(2)
Co C1 C7 C9 -120.17(18)
C2 Co C10 C11 -62.2(5)
C13 Co C10 C11 -80.87(14)
C14 Co C10 C11 -119.39(18)
C12 Co C10 C11 -37.35(13)
C3 Co C10 C11 -160.53(14)
C1 Co C10 C11 39.7(2)
C5 Co C10 C11 138.44(13)
C6 Co C10 C11 100.19(13)
C2 Co C10 C14 57.2(6)
C13 Co C10 C14 38.52(14)
C11 Co C10 C14 119.39(18)
C12 Co C10 C14 82.04(15)
C3 Co C10 C14 -41.14(19)
C1 Co C10 C14 159.10(15)
C5 Co C10 C14 -102.17(13)
C6 Co C10 C14 -140.42(13)
C2 Co C10 C15 177.9(5)
C13 Co C10 C15 159.3(3)
C14 Co C10 C15 120.8(3)
C11 Co C10 C15 -119.8(3)
C12 Co C10 C15 -157.2(3)
C3 Co C10 C15 79.6(3)
C1 Co C10 C15 -80.1(3)
C5 Co C10 C15 18.6(3)
C6 Co C10 C15 -19.7(3)
C14 C10 C11 C12 0.2(2)
C15 C10 C11 C12 -177.4(2)
Co C10 C11 C12 60.06(15)
C14 C10 C11 C16 176.3(2)
C15 C10 C11 C16 -1.3(3)
Co C10 C11 C16 -123.8(2)
C14 C10 C11 Co -59.87(14)
C15 C10 C11 Co 122.5(2)
C2 Co C11 C12 48.11(19)
C10 Co C11 C12 -118.72(19)
C13 Co C11 C12 -37.29(15)
C14 Co C11 C12 -81.07(15)
C3 Co C11 C12 -6.6(5)
C1 Co C11 C12 84.73(15)
C5 Co C11 C12 -172.42(13)
C6 Co C11 C12 153.96(14)
C2 Co C11 C10 166.83(13)
C13 Co C11 C10 81.43(14)
C14 Co C11 C10 37.65(13)
C12 Co C11 C10 118.72(19)
C3 Co C11 C10 112.2(4)
C1 Co C11 C10 -156.55(13)
C5 Co C11 C10 -53.70(16)
C6 Co C11 C10 -87.32(13)
C2 Co C11 C16 -73.8(3)
C10 Co C11 C16 119.4(3)
C13 Co C11 C16 -159.2(3)
C14 Co C11 C16 157.0(3)
C12 Co C11 C16 -121.9(3)
C3 Co C11 C16 -128.5(4)
C1 Co C11 C16 -37.2(3)
C5 Co C11 C16 65.7(3)
C6 Co C11 C16 32.1(3)
C10 C11 C12 C13 -0.1(2)
C16 C11 C12 C13 -176.2(2)
Co C11 C12 C13 59.25(15)
C10 C11 C12 C17 176.7(2)
C16 C11 C12 C17 0.7(4)
Co C11 C12 C17 -123.9(2)
C10 C11 C12 Co -59.40(14)
C16 C11 C12 Co 124.6(2)
C2 Co C12 C11 -146.58(14)
C10 Co C12 C11 38.02(13)
C13 Co C12 C11 119.7(2)
C14 Co C12 C11 82.15(15)
C3 Co C12 C11 178.20(13)
C1 Co C12 C11 -106.12(14)
C5 Co C12 C11 22.8(4)
C6 Co C12 C11 -38.56(19)
C2 Co C12 C13 93.77(15)
C10 Co C12 C13 -81.63(15)
C14 Co C12 C13 -37.50(14)
C11 Co C12 C13 -119.7(2)
C3 Co C12 C13 58.54(18)
C1 Co C12 C13 134.23(14)
C5 Co C12 C13 -96.8(4)
C6 Co C12 C13 -158.21(15)
C2 Co C12 C17 -26.7(3)
C10 Co C12 C17 157.9(3)
C13 Co C12 C17 -120.5(4)
C14 Co C12 C17 -158.0(3)
C11 Co C12 C17 119.8(4)
C3 Co C12 C17 -62.0(3)
C1 Co C12 C17 13.7(3)
C5 Co C12 C17 142.7(3)
C6 Co C12 C17 81.3(3)
C11 C12 C13 C14 0.1(2)
C17 C12 C13 C14 -176.8(2)
Co C12 C13 C14 59.61(15)
C11 C12 C13 C18 177.0(2)
C17 C12 C13 C18 0.2(4)
Co C12 C13 C18 -123.4(2)
C11 C12 C13 Co -59.55(15)
C17 C12 C13 Co 123.6(2)
C2 Co C13 C12 -95.73(15)
C10 Co C13 C12 80.79(15)
C14 Co C13 C12 119.53(19)
C11 Co C13 C12 36.93(14)
C3 Co C13 C12 -136.56(14)
C1 Co C13 C12 -60.34(17)
C5 Co C13 C12 155.01(15)
C6 Co C13 C12 84.9(4)
C2 Co C13 C14 144.75(14)
C10 Co C13 C14 -38.74(13)
C11 Co C13 C14 -82.60(14)
C12 Co C13 C14 -119.53(19)
C3 Co C13 C14 103.91(14)
C1 Co C13 C14 -179.87(13)
C5 Co C13 C14 35.5(2)
C6 Co C13 C14 -34.6(5)
C2 Co C13 C18 24.5(3)
C10 Co C13 C18 -159.0(4)
C14 Co C13 C18 -120.3(4)
C11 Co C13 C18 157.1(4)
C12 Co C13 C18 120.2(4)
C3 Co C13 C18 -16.4(3)
C1 Co C13 C18 59.9(4)
C5 Co C13 C18 -84.8(3)
C6 Co C13 C18 -154.9(4)
C12 C13 C14 C10 0.1(2)
C18 C13 C14 C10 -176.9(2)
Co C13 C14 C10 59.96(14)
C12 C13 C14 C19 175.6(2)
C18 C13 C14 C19 -1.4(4)
Co C13 C14 C19 -124.5(2)
C12 C13 C14 Co -59.91(15)
C18 C13 C14 Co 123.1(2)
C11 C10 C14 C13 -0.1(2)
C15 C10 C14 C13 177.5(2)
Co C10 C14 C13 -60.24(14)
C11 C10 C14 C19 -175.5(2)
C15 C10 C14 C19 2.1(4)
Co C10 C14 C19 124.4(2)
C11 C10 C14 Co 60.10(14)
C15 C10 C14 Co -122.3(2)
C2 Co C14 C13 -50.30(19)
C10 Co C14 C13 117.40(19)
C11 Co C14 C13 80.01(15)
C12 Co C14 C13 37.16(14)
C3 Co C14 C13 -87.27(15)
C1 Co C14 C13 0.5(4)
C5 Co C14 C13 -157.06(14)
C6 Co C14 C13 169.52(13)
C2 Co C14 C10 -167.71(13)
C13 Co C14 C10 -117.40(19)
C11 Co C14 C10 -37.39(12)
C12 Co C14 C10 -80.24(14)
C3 Co C14 C10 155.32(12)
C1 Co C14 C10 -116.9(4)
C5 Co C14 C10 85.53(13)
C6 Co C14 C10 52.11(16)
C2 Co C14 C19 69.8(3)
C10 Co C14 C19 -122.5(3)
C13 Co C14 C19 120.1(3)
C11 Co C14 C19 -159.9(3)
C12 Co C14 C19 157.2(3)
C3 Co C14 C19 32.8(3)
C1 Co C14 C19 120.5(4)
C5 Co C14 C19 -37.0(3)
C6 Co C14 C19 -70.4(3)
